data_4066417
loop_
_publ_author_name
'Izod, Keith'
'Wills, Corinne'
'Clegg, William'
'Harrington, Ross W.'

_publ_section_title
;
 Synthesis, Structure, and Solution Behavior of a
 Phosphine&#x2212;Borane-Stabilized 1,3-Dicarbanion&#x2020;
;
_journal_issue 21
_journal_name_full Organometallics
_journal_page_first 4774
_journal_paper_doi 10.1021/om100454t
_journal_volume 29
_journal_year 2010
_chemical_formula_moiety 'C34 H68 B Li2 O5 P Si2'
_chemical_formula_sum 'C34 H68 B Li2 O5 P Si2'
_chemical_formula_weight 668.72
_chemical_name_systematic
;
 ?
;
_space_group_IT_number 2
_symmetry_cell_setting triclinic
_symmetry_space_group_name_Hall '-P 1'
_symmetry_space_group_name_H-M 'P -1'
_atom_sites_solution_hydrogens mixed
_atom_sites_solution_primary direct
_atom_sites_solution_secondary difmap
_audit_creation_method SHELXL-97
_cell_angle_alpha 86.085(13)
_cell_angle_beta 82.76(2)
_cell_angle_gamma 75.133(12)
_cell_formula_units_Z 2
_cell_length_a 10.193(4)
_cell_length_b 11.3220(14)
_cell_length_c 19.021(4)
_cell_measurement_reflns_used 185
_cell_measurement_temperature 150(2)
_cell_measurement_theta_max 27.5
_cell_measurement_theta_min 2.50
_cell_volume 2103.2(10)
_computing_cell_refinement EvalCCD
_computing_data_collection 'Nonius COLLECT'
_computing_data_reduction EvalCCD
_computing_molecular_graphics 'Bruker SHELXTL'
_computing_publication_material 'Bruker SHELXTL and local programs'
_computing_structure_refinement 'Bruker SHELXTL'
_computing_structure_solution 'Bruker SHELXTL'
_diffrn_ambient_temperature 150(2)
_diffrn_measured_fraction_theta_full 0.986
_diffrn_measured_fraction_theta_max 0.979
_diffrn_measurement_device_type 'Nonius KappaCCD diffractometer'
_diffrn_measurement_method '\f and \w scans'
_diffrn_radiation_monochromator graphite
_diffrn_radiation_source 'fine-focus sealed tube'
_diffrn_radiation_type MoK\a
_diffrn_radiation_wavelength 0.71073
_diffrn_reflns_av_R_equivalents 0.0362
_diffrn_reflns_av_sigmaI/netI 0.0391
_diffrn_reflns_limit_h_max 13
_diffrn_reflns_limit_h_min -13
_diffrn_reflns_limit_k_max 14
_diffrn_reflns_limit_k_min -14
_diffrn_reflns_limit_l_max 24
_diffrn_reflns_limit_l_min -24
_diffrn_reflns_number 32091
_diffrn_reflns_theta_full 26.00
_diffrn_reflns_theta_max 27.50
_diffrn_reflns_theta_min 3.92
_exptl_absorpt_coefficient_mu 0.156
_exptl_absorpt_correction_T_max 0.955
_exptl_absorpt_correction_T_min 0.949
_exptl_absorpt_correction_type multi-scan
_exptl_absorpt_process_details SADABS
_exptl_crystal_colour yellow
_exptl_crystal_density_diffrn 1.056
_exptl_crystal_density_method 'not measured'
_exptl_crystal_description block
_exptl_crystal_F_000 732
_exptl_crystal_size_max 0.34
_exptl_crystal_size_mid 0.30
_exptl_crystal_size_min 0.30
_refine_diff_density_max 0.795
_refine_diff_density_min -0.431
_refine_diff_density_rms 0.050
_refine_ls_extinction_method none
_refine_ls_goodness_of_fit_ref 1.030
_refine_ls_hydrogen_treatment mixed
_refine_ls_matrix_type full
_refine_ls_number_parameters 454
_refine_ls_number_reflns 9453
_refine_ls_number_restraints 229
_refine_ls_restrained_S_all 1.019
_refine_ls_R_factor_all 0.0690
_refine_ls_R_factor_gt 0.0450
_refine_ls_shift/su_max 0.000
_refine_ls_shift/su_mean 0.000
_refine_ls_structure_factor_coef Fsqd
_refine_ls_weighting_details 'calc w=1/[\s^2^(Fo^2^)+(0.0558P)^2^+1.1466P] where P=(Fo^2^+2Fc^2^)/3'
_refine_ls_weighting_scheme calc
_refine_ls_wR_factor_gt 0.1106
_refine_ls_wR_factor_ref 0.1247
_reflns_number_gt 7164
_reflns_number_total 9453
_reflns_threshold_expression I>2\s(I)
_cod_data_source_file om100454t_si_001.cif
_cod_data_source_block ki306_compound_3
_cod_original_cell_volume 2103.2(9)
_cod_database_code 4066417

loop_
_symmetry_equiv_pos_as_xyz
'x, y, z'
'-x, -y, -z'

loop_
_atom_site_label
_atom_site_type_symbol
_atom_site_fract_x
_atom_site_fract_y
_atom_site_fract_z
_atom_site_U_iso_or_equiv
_atom_site_adp_type
_atom_site_occupancy
_atom_site_symmetry_multiplicity
_atom_site_calc_flag
_atom_site_refinement_flags
_atom_site_disorder_assembly
_atom_site_disorder_group
Li1 Li 0.4069(3) 0.0581(3) 0.33583(16) 0.0306(7) Uani 1 1 d . . .
Li2 Li -0.0784(3) 0.3656(3) 0.17633(17) 0.0299(6) Uani 1 1 d . . .
P P 0.29685(4) 0.23849(4) 0.24923(2) 0.01808(10) Uani 1 1 d . . .
B B 0.10756(19) 0.25043(18) 0.23664(11) 0.0232(4) Uani 1 1 d . . .
H0A H 0.043(2) 0.3409(19) 0.2540(11) 0.038(6) Uiso 1 1 d . . .
H0B H 0.105(2) 0.2425(19) 0.1804(11) 0.039(6) Uiso 1 1 d . . .
H0C H 0.073(2) 0.1757(19) 0.2666(11) 0.038(6) Uiso 1 1 d . . .
Si1 Si 0.19186(5) 0.34578(5) 0.40234(3) 0.02766(12) Uani 1 1 d . . .
Si2 Si 0.37892(5) -0.00387(4) 0.15868(2) 0.02287(11) Uani 1 1 d . . .
O1 O 0.32665(15) -0.06459(12) 0.39191(8) 0.0440(4) Uani 1 1 d . . .
O2 O 0.60035(15) -0.00538(15) 0.35945(9) 0.0506(4) Uani 1 1 d . A .
O3 O -0.24499(14) 0.41863(12) 0.24332(8) 0.0397(3) Uani 1 1 d . . .
O4 O -0.06081(15) 0.51839(12) 0.12698(8) 0.0432(4) Uani 1 1 d . B .
O5 O -0.14384(13) 0.26244(12) 0.11713(8) 0.0400(3) Uani 1 1 d . C .
C1 C 0.33916(16) 0.36728(14) 0.19181(9) 0.0213(3) Uani 1 1 d U . .
C2 C 0.34725(18) 0.36545(16) 0.11791(9) 0.0268(4) Uani 1 1 d U . .
H2 H 0.3318 0.2973 0.0967 0.032 Uiso 1 1 calc R . .
C3 C 0.3775(2) 0.46177(18) 0.07476(10) 0.0342(4) Uani 1 1 d U . .
H3 H 0.3821 0.4589 0.0247 0.041 Uiso 1 1 calc R . .
C4 C 0.4010(2) 0.56221(17) 0.10480(11) 0.0366(4) Uani 1 1 d U . .
H4 H 0.4215 0.6280 0.0755 0.044 Uiso 1 1 calc R . .
C5 C 0.3943(2) 0.56524(17) 0.17743(11) 0.0362(4) Uani 1 1 d U . .
H5 H 0.4106 0.6333 0.1983 0.043 Uiso 1 1 calc R . .
C6 C 0.36369(19) 0.46865(16) 0.22070(10) 0.0292(4) Uani 1 1 d U . .
H6 H 0.3595 0.4721 0.2707 0.035 Uiso 1 1 calc R . .
C7 C 0.31977(17) 0.25877(15) 0.33723(8) 0.0227(3) Uani 1 1 d . . .
H7 H 0.3998 0.2955 0.3341 0.027 Uiso 1 1 calc R . .
C8 C 0.1006(2) 0.50807(18) 0.37606(12) 0.0434(5) Uani 1 1 d . . .
H8A H 0.0485 0.5065 0.3364 0.065 Uiso 1 1 calc R . .
H8B H 0.1680 0.5557 0.3617 0.065 Uiso 1 1 calc R . .
H8C H 0.0383 0.5457 0.4165 0.065 Uiso 1 1 calc R . .
C9 C 0.2791(2) 0.3595(3) 0.48235(11) 0.0538(6) Uani 1 1 d . . .
H9A H 0.3206 0.2777 0.5014 0.081 Uiso 1 1 calc R . .
H9B H 0.2117 0.4047 0.5187 0.081 Uiso 1 1 calc R . .
H9C H 0.3502 0.4034 0.4684 0.081 Uiso 1 1 calc R . .
C10 C 0.0479(2) 0.2719(2) 0.43443(12) 0.0444(5) Uani 1 1 d . . .
H10A H 0.0833 0.1960 0.4615 0.067 Uiso 1 1 calc R . .
H10B H 0.0078 0.2534 0.3936 0.067 Uiso 1 1 calc R . .
H10C H -0.0221 0.3279 0.4649 0.067 Uiso 1 1 calc R . .
C11 C 0.40870(16) 0.10063(14) 0.21932(8) 0.0208(3) Uani 1 1 d . . .
H11 H 0.4986 0.1185 0.2019 0.025 Uiso 1 1 calc R . .
C12 C 0.3364(2) 0.05742(18) 0.06672(10) 0.0349(4) Uani 1 1 d . . .
H12A H 0.2513 0.1222 0.0707 0.052 Uiso 1 1 calc R . .
H12B H 0.3253 -0.0090 0.0393 0.052 Uiso 1 1 calc R . .
H12C H 0.4107 0.0907 0.0426 0.052 Uiso 1 1 calc R . .
C13 C 0.2380(2) -0.08082(17) 0.19317(11) 0.0355(4) Uani 1 1 d . . .
H13A H 0.1533 -0.0184 0.2058 0.053 Uiso 1 1 calc R . .
H13B H 0.2637 -0.1324 0.2353 0.053 Uiso 1 1 calc R . .
H13C H 0.2241 -0.1315 0.1564 0.053 Uiso 1 1 calc R . .
C14 C 0.5405(2) -0.13130(17) 0.14282(11) 0.0355(4) Uani 1 1 d . . .
H14A H 0.6173 -0.0961 0.1252 0.053 Uiso 1 1 calc R . .
H14B H 0.5285 -0.1859 0.1076 0.053 Uiso 1 1 calc R . .
H14C H 0.5592 -0.1778 0.1874 0.053 Uiso 1 1 calc R . .
C15 C 0.4040(3) -0.1897(2) 0.39878(16) 0.0575(7) Uani 1 1 d U . .
H15A H 0.4753 -0.1969 0.4308 0.069 Uiso 1 1 calc R . .
H15B H 0.4486 -0.2204 0.3520 0.069 Uiso 1 1 calc R . .
C16 C 0.3020(3) -0.2610(2) 0.42936(15) 0.0602(7) Uani 1 1 d U . .
H16A H 0.3325 -0.3475 0.4158 0.072 Uiso 1 1 calc R . .
H16B H 0.2860 -0.2577 0.4817 0.072 Uiso 1 1 calc R . .
C17 C 0.1761(2) -0.1941(2) 0.39542(14) 0.0518(6) Uani 1 1 d U . .
H17A H 0.0920 -0.2067 0.4237 0.062 Uiso 1 1 calc R . .
H17B H 0.1797 -0.2207 0.3465 0.062 Uiso 1 1 calc R . .
C18 C 0.1829(2) -0.06200(19) 0.39553(12) 0.0435(5) Uani 1 1 d U . .
H18A H 0.1426 -0.0153 0.3542 0.052 Uiso 1 1 calc R . .
H18B H 0.1322 -0.0232 0.4394 0.052 Uiso 1 1 calc R . .
C19 C 0.7078(3) -0.0771(3) 0.31320(18) 0.0781(10) Uani 1 1 d U . .
H19A H 0.6868 -0.0632 0.2634 0.094 Uiso 0.596(16) 1 calc PR A 1
H19B H 0.7209 -0.1652 0.3262 0.094 Uiso 0.596(16) 1 calc PR A 1
H19C H 0.7148 -0.0333 0.2666 0.094 Uiso 0.404(16) 1 calc PR A 2
H19D H 0.6866 -0.1556 0.3058 0.094 Uiso 0.404(16) 1 calc PR A 2
C20 C 0.8279(8) -0.0378(10) 0.3218(4) 0.065(2) Uani 0.596(16) 1 d PU A 1
H20A H 0.8365 0.0315 0.2884 0.078 Uiso 0.596(16) 1 calc PR A 1
H20B H 0.9108 -0.1056 0.3131 0.078 Uiso 0.596(16) 1 calc PR A 1
C20X C 0.8391(8) -0.1012(15) 0.3430(6) 0.065(3) Uani 0.404(16) 1 d PU A 2
H20C H 0.9143 -0.0934 0.3061 0.078 Uiso 0.404(16) 1 calc PR A 2
H20D H 0.8622 -0.1835 0.3665 0.078 Uiso 0.404(16) 1 calc PR A 2
C21 C 0.8093(3) 0.0011(3) 0.39760(15) 0.0668(7) Uani 1 1 d U . .
H21A H 0.8580 -0.0653 0.4286 0.080 Uiso 0.596(16) 1 calc PR A 1
H21B H 0.8430 0.0749 0.4009 0.080 Uiso 0.596(16) 1 calc PR A 1
H21C H 0.8587 -0.0276 0.4396 0.080 Uiso 0.404(16) 1 calc PR A 2
H21D H 0.8362 0.0747 0.3760 0.080 Uiso 0.404(16) 1 calc PR A 2
C22 C 0.6569(2) 0.0278(3) 0.41754(13) 0.0548(6) Uani 1 1 d U A .
H22A H 0.6354 -0.0202 0.4609 0.066 Uiso 1 1 calc R . .
H22B H 0.6188 0.1158 0.4266 0.066 Uiso 1 1 calc R . .
C23 C -0.2781(3) 0.5323(2) 0.27928(14) 0.0571(6) Uani 1 1 d U . .
H23A H -0.3237 0.6006 0.2484 0.068 Uiso 1 1 calc R . .
H23B H -0.1943 0.5501 0.2923 0.068 Uiso 1 1 calc R . .
C24 C -0.3722(3) 0.5165(3) 0.34457(16) 0.0788(9) Uani 1 1 d U . .
H24A H -0.3598 0.5645 0.3837 0.095 Uiso 1 1 calc R . .
H24B H -0.4688 0.5420 0.3349 0.095 Uiso 1 1 calc R . .
C25 C -0.3308(3) 0.3833(3) 0.36214(15) 0.0745(8) Uani 1 1 d U . .
H25A H -0.4084 0.3544 0.3874 0.089 Uiso 1 1 calc R . .
H25B H -0.2545 0.3637 0.3919 0.089 Uiso 1 1 calc R . .
C26 C -0.2863(2) 0.3262(2) 0.29040(14) 0.0546(6) Uani 1 1 d U . .
H26A H -0.2091 0.2530 0.2936 0.066 Uiso 1 1 calc R . .
H26B H -0.3627 0.3017 0.2732 0.066 Uiso 1 1 calc R . .
C27 C 0.0135(2) 0.5983(2) 0.15090(15) 0.0516(6) Uani 1 1 d U . .
H27A H 0.1113 0.5719 0.1325 0.062 Uiso 0.729(9) 1 calc PR B 1
H27B H 0.0058 0.5955 0.2034 0.062 Uiso 0.729(9) 1 calc PR B 1
H27C H 0.1061 0.5529 0.1614 0.062 Uiso 0.271(9) 1 calc PR B 2
H27D H -0.0364 0.6427 0.1932 0.062 Uiso 0.271(9) 1 calc PR B 2
C28 C -0.0465(4) 0.7241(3) 0.1240(3) 0.0529(12) Uani 0.729(9) 1 d PU B 1
H28A H 0.0230 0.7719 0.1143 0.063 Uiso 0.729(9) 1 calc PR B 1
H28B H -0.1228 0.7680 0.1576 0.063 Uiso 0.729(9) 1 calc PR B 1
C28X C 0.0189(13) 0.6877(10) 0.0831(7) 0.060(3) Uani 0.271(9) 1 d PU B 2
H28C H 0.0243 0.7688 0.0970 0.073 Uiso 0.271(9) 1 calc PR B 2
H28D H 0.0996 0.6538 0.0491 0.073 Uiso 0.271(9) 1 calc PR B 2
C29 C -0.0983(3) 0.6972(2) 0.05352(15) 0.0635(7) Uani 1 1 d U . .
H29A H -0.1736 0.7655 0.0393 0.076 Uiso 0.729(9) 1 calc PR B 1
H29B H -0.0234 0.6815 0.0142 0.076 Uiso 0.729(9) 1 calc PR B 1
H29C H -0.0809 0.7043 0.0012 0.076 Uiso 0.271(9) 1 calc PR B 2
H29D H -0.1684 0.7709 0.0702 0.076 Uiso 0.271(9) 1 calc PR B 2
C30 C -0.1471(2) 0.5843(2) 0.07535(13) 0.0477(5) Uani 1 1 d U B .
H30A H -0.2437 0.6066 0.0963 0.057 Uiso 1 1 calc R . .
H30B H -0.1394 0.5337 0.0339 0.057 Uiso 1 1 calc R . .
C31 C -0.0851(2) 0.13408(18) 0.10664(14) 0.0457(5) Uani 1 1 d U . .
H31A H -0.0435 0.0943 0.1493 0.055 Uiso 0.545(13) 1 calc PR C 1
H31B H -0.0134 0.1223 0.0657 0.055 Uiso 0.545(13) 1 calc PR C 1
H31C H -0.0905 0.0870 0.1523 0.055 Uiso 0.455(13) 1 calc PR C 2
H31D H 0.0121 0.1198 0.0869 0.055 Uiso 0.455(13) 1 calc PR C 2
C32 C -0.1967(6) 0.0811(4) 0.0934(5) 0.0459(16) Uani 0.545(13) 1 d PU C 1
H32A H -0.2373 0.0479 0.1380 0.055 Uiso 0.545(13) 1 calc PR C 1
H32B H -0.1636 0.0148 0.0593 0.055 Uiso 0.545(13) 1 calc PR C 1
C32X C -0.1654(7) 0.0954(6) 0.0559(5) 0.0394(18) Uani 0.455(13) 1 d PU C 2
H32C H -0.1196 0.0963 0.0068 0.047 Uiso 0.455(13) 1 calc PR C 2
H32D H -0.1768 0.0121 0.0688 0.047 Uiso 0.455(13) 1 calc PR C 2
C33 C -0.2999(2) 0.1874(2) 0.06268(15) 0.0520(6) Uani 1 1 d U . .
H33A H -0.2820 0.1927 0.0103 0.062 Uiso 0.545(13) 1 calc PR C 1
H33B H -0.3941 0.1788 0.0760 0.062 Uiso 0.545(13) 1 calc PR C 1
H33C H -0.3324 0.2096 0.0155 0.062 Uiso 0.455(13) 1 calc PR C 2
H33D H -0.3686 0.1537 0.0933 0.062 Uiso 0.455(13) 1 calc PR C 2
C34 C -0.2796(2) 0.2956(2) 0.09440(16) 0.0587(7) Uani 1 1 d U C .
H34A H -0.2879 0.3648 0.0591 0.070 Uiso 1 1 calc R . .
H34B H -0.3492 0.3205 0.1354 0.070 Uiso 1 1 calc R . .

loop_
_atom_site_aniso_label
_atom_site_aniso_U_11
_atom_site_aniso_U_22
_atom_site_aniso_U_33
_atom_site_aniso_U_23
_atom_site_aniso_U_13
_atom_site_aniso_U_12
Li1 0.0301(16) 0.0291(15) 0.0333(16) 0.0046(12) -0.0092(13) -0.0077(13)
Li2 0.0258(15) 0.0279(15) 0.0373(17) -0.0023(12) -0.0092(13) -0.0061(12)
P 0.0172(2) 0.01829(19) 0.0194(2) -0.00054(15) -0.00381(15) -0.00473(15)
B 0.0192(9) 0.0236(9) 0.0273(10) -0.0019(7) -0.0053(7) -0.0048(7)
Si1 0.0264(3) 0.0335(3) 0.0227(2) -0.00746(19) -0.00215(19) -0.0055(2)
Si2 0.0238(2) 0.0199(2) 0.0248(2) -0.00365(17) -0.00309(18) -0.00424(18)
O1 0.0468(9) 0.0325(7) 0.0539(9) 0.0142(6) -0.0129(7) -0.0125(6)
O2 0.0340(8) 0.0582(10) 0.0578(10) -0.0142(8) -0.0208(7) 0.0022(7)
O3 0.0295(7) 0.0363(7) 0.0505(9) -0.0081(6) 0.0013(6) -0.0044(6)
O4 0.0408(8) 0.0333(7) 0.0584(9) 0.0133(6) -0.0226(7) -0.0106(6)
O5 0.0283(7) 0.0313(7) 0.0626(10) -0.0142(6) -0.0213(6) -0.0008(6)
C1 0.0161(7) 0.0206(8) 0.0264(8) 0.0005(6) -0.0036(6) -0.0032(6)
C2 0.0272(9) 0.0253(8) 0.0281(9) 0.0019(7) -0.0041(7) -0.0072(7)
C3 0.0341(10) 0.0388(10) 0.0283(9) 0.0090(8) -0.0032(8) -0.0093(8)
C4 0.0314(10) 0.0299(9) 0.0476(12) 0.0131(8) -0.0033(9) -0.0107(8)
C5 0.0385(11) 0.0249(9) 0.0490(12) 0.0009(8) -0.0071(9) -0.0144(8)
C6 0.0313(10) 0.0267(9) 0.0317(9) -0.0005(7) -0.0054(7) -0.0104(7)
C7 0.0212(8) 0.0254(8) 0.0223(8) -0.0022(6) -0.0038(6) -0.0063(7)
C8 0.0424(12) 0.0339(10) 0.0498(13) -0.0149(9) -0.0013(10) -0.0006(9)
C9 0.0460(13) 0.0828(18) 0.0316(11) -0.0216(11) -0.0085(10) -0.0073(12)
C10 0.0393(12) 0.0498(12) 0.0416(12) -0.0094(9) 0.0133(9) -0.0130(10)
C11 0.0181(8) 0.0210(8) 0.0235(8) -0.0023(6) -0.0035(6) -0.0042(6)
C12 0.0441(11) 0.0341(10) 0.0280(9) -0.0071(8) -0.0096(8) -0.0082(9)
C13 0.0349(10) 0.0301(10) 0.0446(11) -0.0053(8) -0.0021(8) -0.0136(8)
C14 0.0336(10) 0.0262(9) 0.0444(11) -0.0089(8) -0.0036(8) -0.0017(8)
C15 0.0477(14) 0.0366(12) 0.0872(19) 0.0199(12) -0.0220(13) -0.0075(10)
C16 0.0663(17) 0.0421(13) 0.0723(17) 0.0209(12) -0.0149(14) -0.0162(12)
C17 0.0473(13) 0.0429(12) 0.0638(15) 0.0117(11) 0.0022(11) -0.0161(10)
C18 0.0431(12) 0.0388(11) 0.0456(12) 0.0038(9) 0.0005(10) -0.0086(9)
C19 0.0420(15) 0.097(2) 0.088(2) -0.0413(18) -0.0231(14) 0.0136(15)
C20 0.058(3) 0.075(5) 0.062(3) -0.005(3) 0.005(3) -0.023(3)
C20X 0.032(3) 0.086(7) 0.069(6) -0.002(5) -0.013(3) 0.006(4)
C21 0.0453(14) 0.097(2) 0.0648(17) -0.0032(15) -0.0205(12) -0.0235(15)
C22 0.0429(13) 0.0781(17) 0.0464(13) -0.0065(12) -0.0163(10) -0.0140(12)
C23 0.0538(15) 0.0470(13) 0.0675(16) -0.0221(12) -0.0034(12) -0.0039(11)
C24 0.070(2) 0.100(2) 0.0603(18) -0.0314(17) -0.0085(15) -0.0036(17)
C25 0.0556(17) 0.113(3) 0.0551(16) 0.0061(16) -0.0020(13) -0.0267(17)
C26 0.0374(12) 0.0511(14) 0.0706(17) 0.0032(12) 0.0064(11) -0.0098(11)
C27 0.0414(13) 0.0407(12) 0.0777(17) 0.0116(11) -0.0178(12) -0.0175(10)
C28 0.047(2) 0.0328(17) 0.077(3) 0.0068(17) -0.014(2) -0.0071(15)
C28X 0.059(6) 0.038(5) 0.079(8) 0.018(5) -0.006(6) -0.008(5)
C29 0.0606(16) 0.0478(14) 0.0675(17) 0.0235(12) 0.0010(13) 0.0019(12)
C30 0.0429(13) 0.0471(12) 0.0495(13) 0.0077(10) -0.0173(10) -0.0012(10)
C31 0.0376(12) 0.0301(10) 0.0704(15) -0.0115(10) -0.0198(11) -0.0015(9)
C32 0.043(3) 0.038(2) 0.061(4) -0.004(2) -0.011(3) -0.0146(19)
C32X 0.038(3) 0.034(3) 0.051(4) -0.012(3) -0.009(3) -0.011(2)
C33 0.0397(12) 0.0461(13) 0.0745(17) -0.0155(11) -0.0259(11) -0.0057(10)
C34 0.0372(12) 0.0479(13) 0.095(2) -0.0259(13) -0.0375(13) 0.0027(10)

loop_
_atom_type_symbol
_atom_type_description
_atom_type_scat_dispersion_real
_atom_type_scat_dispersion_imag
_atom_type_scat_source
C C 0.0033 0.0016 'International Tables Vol C Tables 4.2.6.8 and 6.1.1.4'
H H 0.0000 0.0000 'International Tables Vol C Tables 4.2.6.8 and 6.1.1.4'
Li Li -0.0003 0.0001 'International Tables Vol C Tables 4.2.6.8 and 6.1.1.4'
B B 0.0013 0.0007 'International Tables Vol C Tables 4.2.6.8 and 6.1.1.4'
Si Si 0.0817 0.0704 'International Tables Vol C Tables 4.2.6.8 and 6.1.1.4'
P P 0.1023 0.0942 'International Tables Vol C Tables 4.2.6.8 and 6.1.1.4'
O O 0.0106 0.0060 'International Tables Vol C Tables 4.2.6.8 and 6.1.1.4'

loop_
_geom_angle_atom_site_label_1
_geom_angle_atom_site_label_2
_geom_angle_atom_site_label_3
_geom_angle
O1 Li1 O2 98.14(15)
O1 Li1 C7 125.14(17)
O1 Li1 C11 127.38(16)
O2 Li1 C7 117.11(16)
O2 Li1 C11 109.36(15)
C7 Li1 C11 80.42(11)
B Li2 H0A 27.6(6)
B Li2 H0B 26.9(6)
B Li2 O3 110.99(15)
B Li2 O4 118.09(15)
B Li2 O5 111.79(14)
H0A Li2 H0B 52.8(8)
H0A Li2 O3 92.3(6)
H0A Li2 O4 105.2(6)
H0A Li2 O5 137.2(6)
H0B Li2 O3 135.2(6)
H0B Li2 O4 112.4(6)
H0B Li2 O5 92.8(6)
O3 Li2 O4 102.68(15)
O3 Li2 O5 99.10(15)
O4 Li2 O5 112.09(16)
B P C1 103.73(8)
B P C7 112.90(8)
B P C11 113.01(8)
C1 P C7 109.04(8)
C1 P C11 108.36(8)
C7 P C11 109.51(8)
Li2 B P 143.03(12)
Li2 B H0A 57.0(11)
Li2 B H0B 58.0(11)
Li2 B H0C 107.2(11)
P B H0A 109.4(11)
P B H0B 106.5(11)
P B H0C 109.7(11)
H0A B H0B 109.9(15)
H0A B H0C 111.2(15)
H0B B H0C 110.0(15)
C7 Si1 C8 117.85(9)
C7 Si1 C9 107.89(9)
C7 Si1 C10 113.99(9)
C8 Si1 C9 105.64(11)
C8 Si1 C10 103.62(11)
C9 Si1 C10 107.10(11)
C11 Si2 C12 118.16(8)
C11 Si2 C13 114.35(8)
C11 Si2 C14 108.27(8)
C12 Si2 C13 104.07(9)
C12 Si2 C14 104.84(9)
C13 Si2 C14 106.16(9)
Li1 O1 C15 120.78(17)
Li1 O1 C18 122.51(15)
C15 O1 C18 108.81(16)
Li1 O2 C19 123.79(17)
Li1 O2 C22 126.65(17)
C19 O2 C22 108.89(18)
Li2 O3 C23 122.86(16)
Li2 O3 C26 117.27(15)
C23 O3 C26 109.25(18)
Li2 O4 C27 123.77(16)
Li2 O4 C30 125.14(15)
C27 O4 C30 109.00(16)
Li2 O5 C31 125.78(15)
Li2 O5 C34 123.25(15)
C31 O5 C34 108.84(15)
P C1 C2 120.91(12)
P C1 C6 121.58(13)
C2 C1 C6 117.50(15)
C1 C2 H2 119.4
C1 C2 C3 121.22(17)
H2 C2 C3 119.4
C2 C3 H3 119.9
C2 C3 C4 120.25(18)
H3 C3 C4 119.9
C3 C4 H4 120.3
C3 C4 C5 119.34(17)
H4 C4 C5 120.3
C4 C5 H5 119.8
C4 C5 C6 120.38(17)
H5 C5 C6 119.8
C1 C6 C5 121.31(17)
C1 C6 H6 119.3
C5 C6 H6 119.3
Li1 C7 P 82.40(10)
Li1 C7 Si1 128.25(12)
Li1 C7 H7 105.7
P C7 Si1 125.84(10)
P C7 H7 105.7
Si1 C7 H7 105.7
Si1 C8 H8A 109.5
Si1 C8 H8B 109.5
Si1 C8 H8C 109.5
H8A C8 H8B 109.5
H8A C8 H8C 109.5
H8B C8 H8C 109.5
Si1 C9 H9A 109.5
Si1 C9 H9B 109.5
Si1 C9 H9C 109.5
H9A C9 H9B 109.5
H9A C9 H9C 109.5
H9B C9 H9C 109.5
Si1 C10 H10A 109.5
Si1 C10 H10B 109.5
Si1 C10 H10C 109.5
H10A C10 H10B 109.5
H10A C10 H10C 109.5
H10B C10 H10C 109.5
Li1 C11 P 81.80(10)
Li1 C11 Si2 122.28(11)
Li1 C11 H11 107.3
P C11 Si2 127.82(10)
P C11 H11 107.3
Si2 C11 H11 107.3
Si2 C12 H12A 109.5
Si2 C12 H12B 109.5
Si2 C12 H12C 109.5
H12A C12 H12B 109.5
H12A C12 H12C 109.5
H12B C12 H12C 109.5
Si2 C13 H13A 109.5
Si2 C13 H13B 109.5
Si2 C13 H13C 109.5
H13A C13 H13B 109.5
H13A C13 H13C 109.5
H13B C13 H13C 109.5
Si2 C14 H14A 109.5
Si2 C14 H14B 109.5
Si2 C14 H14C 109.5
H14A C14 H14B 109.5
H14A C14 H14C 109.5
H14B C14 H14C 109.5
O1 C15 H15A 110.6
O1 C15 H15B 110.6
O1 C15 C16 105.8(2)
H15A C15 H15B 108.7
H15A C15 C16 110.6
H15B C15 C16 110.6
C15 C16 H16A 111.4
C15 C16 H16B 111.4
C15 C16 C17 101.80(18)
H16A C16 H16B 109.3
H16A C16 C17 111.4
H16B C16 C17 111.4
C16 C17 H17A 111.3
C16 C17 H17B 111.3
C16 C17 C18 102.4(2)
H17A C17 H17B 109.2
H17A C17 C18 111.3
H17B C17 C18 111.3
O1 C18 C17 106.17(17)
O1 C18 H18A 110.5
O1 C18 H18B 110.5
C17 C18 H18A 110.5
C17 C18 H18B 110.5
H18A C18 H18B 108.7
O2 C19 H19A 110.6
O2 C19 H19B 110.6
O2 C19 H19C 109.5
O2 C19 H19D 109.5
O2 C19 C20 105.8(3)
O2 C19 C20X 110.9(4)
H19A C19 H19B 108.7
H19A C19 C20 110.6
H19B C19 C20 110.6
H19C C19 H19D 108.1
H19C C19 C20X 109.5
H19D C19 C20X 109.5
C19 C20 H20A 110.6
C19 C20 H20B 110.6
C19 C20 C21 105.6(4)
H20A C20 H20B 108.7
H20A C20 C21 110.6
H20B C20 C21 110.6
C19 C20X H20C 111.4
C19 C20X H20D 111.4
C19 C20X C21 101.7(5)
H20C C20X H20D 109.3
H20C C20X C21 111.4
H20D C20X C21 111.4
C20 C21 H21A 111.0
C20 C21 H21B 111.0
C20 C21 C22 103.6(3)
C20X C21 H21C 111.0
C20X C21 H21D 111.0
C20X C21 C22 104.0(4)
H21A C21 H21B 109.0
H21A C21 C22 111.0
H21B C21 C22 111.0
H21C C21 H21D 109.0
H21C C21 C22 111.0
H21D C21 C22 111.0
O2 C22 C21 106.9(2)
O2 C22 H22A 110.3
O2 C22 H22B 110.3
C21 C22 H22A 110.3
C21 C22 H22B 110.3
H22A C22 H22B 108.6
O3 C23 H23A 110.5
O3 C23 H23B 110.5
O3 C23 C24 106.3(2)
H23A C23 H23B 108.7
H23A C23 C24 110.5
H23B C23 C24 110.5
C23 C24 H24A 111.0
C23 C24 H24B 111.0
C23 C24 C25 103.7(2)
H24A C24 H24B 109.0
H24A C24 C25 111.0
H24B C24 C25 111.0
C24 C25 H25A 111.0
C24 C25 H25B 111.0
C24 C25 C26 103.8(2)
H25A C25 H25B 109.0
H25A C25 C26 111.0
H25B C25 C26 111.0
O3 C26 C25 106.1(2)
O3 C26 H26A 110.5
O3 C26 H26B 110.5
C25 C26 H26A 110.5
C25 C26 H26B 110.5
H26A C26 H26B 108.7
O4 C27 H27A 110.1
O4 C27 H27B 110.1
O4 C27 H27C 111.7
O4 C27 H27D 111.7
O4 C27 C28 107.8(2)
O4 C27 C28X 100.3(5)
H27A C27 H27B 108.5
H27A C27 C28 110.1
H27B C27 C28 110.1
H27C C27 H27D 109.5
H27C C27 C28X 111.7
H27D C27 C28X 111.7
C27 C28 H28A 111.6
C27 C28 H28B 111.6
C27 C28 C29 101.1(3)
H28A C28 H28B 109.4
H28A C28 C29 111.6
H28B C28 C29 111.6
C27 C28X H28C 110.5
C27 C28X H28D 110.5
C27 C28X C29 106.2(7)
H28C C28X H28D 108.7
H28C C28X C29 110.5
H28D C28X C29 110.5
C28 C29 H29A 111.5
C28 C29 H29B 111.5
C28 C29 C30 101.5(2)
C28X C29 H29C 110.1
C28X C29 H29D 110.1
C28X C29 C30 107.8(4)
H29A C29 H29B 109.3
H29A C29 C30 111.5
H29B C29 C30 111.5
H29C C29 H29D 108.5
H29C C29 C30 110.1
H29D C29 C30 110.1
O4 C30 C29 106.34(19)
O4 C30 H30A 110.5
O4 C30 H30B 110.5
C29 C30 H30A 110.5
C29 C30 H30B 110.5
H30A C30 H30B 108.7
O5 C31 H31A 110.3
O5 C31 H31B 110.3
O5 C31 H31C 110.3
O5 C31 H31D 110.3
O5 C31 C32 106.9(3)
O5 C31 C32X 106.9(3)
H31A C31 H31B 108.6
H31A C31 C32 110.3
H31B C31 C32 110.3
H31C C31 H31D 108.6
H31C C31 C32X 110.3
H31D C31 C32X 110.3
C31 C32 H32A 110.9
C31 C32 H32B 110.9
C31 C32 C33 104.4(3)
H32A C32 H32B 108.9
H32A C32 C33 110.9
H32B C32 C33 110.9
C31 C32X H32C 110.9
C31 C32X H32D 110.9
C31 C32X C33 104.5(4)
H32C C32X H32D 108.9
H32C C32X C33 110.9
H32D C32X C33 110.9
C32 C33 H33A 110.9
C32 C33 H33B 110.9
C32 C33 C34 104.1(3)
C32X C33 H33C 110.3
C32X C33 H33D 110.3
C32X C33 C34 107.2(3)
H33A C33 H33B 109.0
H33A C33 C34 110.9
H33B C33 C34 110.9
H33C C33 H33D 108.5
H33C C33 C34 110.3
H33D C33 C34 110.3
O5 C34 C33 107.39(17)
O5 C34 H34A 110.2
O5 C34 H34B 110.2
C33 C34 H34A 110.2
C33 C34 H34B 110.2
H34A C34 H34B 108.5

loop_
_geom_bond_atom_site_label_1
_geom_bond_atom_site_label_2
_geom_bond_distance
Li1 O1 1.975(3)
Li1 O2 2.014(3)
Li1 C7 2.218(3)
Li1 C11 2.234(3)
Li2 B 2.384(4)
Li2 H0A 2.01(2)
Li2 H0B 2.03(2)
Li2 O3 1.976(3)
Li2 O4 1.950(3)
Li2 O5 1.961(3)
P B 1.943(2)
P C1 1.8685(16)
P C7 1.7571(17)
P C11 1.7620(16)
B H0A 1.11(2)
B H0B 1.08(2)
B H0C 1.09(2)
Si1 C7 1.8179(18)
Si1 C8 1.899(2)
Si1 C9 1.891(2)
Si1 C10 1.887(2)
Si2 C11 1.8115(16)
Si2 C12 1.8973(19)
Si2 C13 1.8918(19)
Si2 C14 1.8974(19)
O1 C15 1.439(3)
O1 C18 1.451(3)
O2 C19 1.425(3)
O2 C22 1.422(3)
O3 C23 1.441(3)
O3 C26 1.441(3)
O4 C27 1.447(3)
O4 C30 1.441(2)
O5 C31 1.440(2)
O5 C34 1.451(2)
C1 C2 1.399(2)
C1 C6 1.396(2)
C2 H2 0.950
C2 C3 1.395(2)
C3 H3 0.950
C3 C4 1.393(3)
C4 H4 0.950
C4 C5 1.377(3)
C5 H5 0.950
C5 C6 1.400(3)
C6 H6 0.950
C7 H7 1.000
C8 H8A 0.980
C8 H8B 0.980
C8 H8C 0.980
C9 H9A 0.980
C9 H9B 0.980
C9 H9C 0.980
C10 H10A 0.980
C10 H10B 0.980
C10 H10C 0.980
C11 H11 1.000
C12 H12A 0.980
C12 H12B 0.980
C12 H12C 0.980
C13 H13A 0.980
C13 H13B 0.980
C13 H13C 0.980
C14 H14A 0.980
C14 H14B 0.980
C14 H14C 0.980
C15 H15A 0.990
C15 H15B 0.990
C15 C16 1.512(3)
C16 H16A 0.990
C16 H16B 0.990
C16 C17 1.511(3)
C17 H17A 0.990
C17 H17B 0.990
C17 C18 1.515(3)
C18 H18A 0.990
C18 H18B 0.990
C19 H19A 0.990
C19 H19B 0.990
C19 H19C 0.990
C19 H19D 0.990
C19 C20 1.436(7)
C19 C20X 1.473(8)
C20 H20A 0.990
C20 H20B 0.990
C20 C21 1.511(7)
C20X H20C 0.990
C20X H20D 0.990
C20X C21 1.554(11)
C21 H21A 0.990
C21 H21B 0.990
C21 H21C 0.990
C21 H21D 0.990
C21 C22 1.508(3)
C22 H22A 0.990
C22 H22B 0.990
C23 H23A 0.990
C23 H23B 0.990
C23 C24 1.500(4)
C24 H24A 0.990
C24 H24B 0.990
C24 C25 1.484(4)
C25 H25A 0.990
C25 H25B 0.990
C25 C26 1.516(4)
C26 H26A 0.990
C26 H26B 0.990
C27 H27A 0.990
C27 H27B 0.990
C27 H27C 0.990
C27 H27D 0.990
C27 C28 1.482(4)
C27 C28X 1.588(10)
C28 H28A 0.990
C28 H28B 0.990
C28 C29 1.576(5)
C28X H28C 0.990
C28X H28D 0.990
C28X C29 1.360(11)
C29 H29A 0.990
C29 H29B 0.990
C29 H29C 0.990
C29 H29D 0.990
C29 C30 1.502(3)
C30 H30A 0.990
C30 H30B 0.990
C31 H31A 0.990
C31 H31B 0.990
C31 H31C 0.990
C31 H31D 0.990
C31 C32 1.470(5)
C31 C32X 1.495(6)
C32 H32A 0.990
C32 H32B 0.990
C32 C33 1.518(6)
C32X H32C 0.990
C32X H32D 0.990
C32X C33 1.490(6)
C33 H33A 0.990
C33 H33B 0.990
C33 H33C 0.990
C33 H33D 0.990
C33 C34 1.473(3)
C34 H34A 0.990
C34 H34B 0.990
